data_7129500
loop_
_publ_author_name
'Thompson, Brena L.'
'Kieffer, Ian A.'
'Heiden, Zachariah M.'

_publ_section_title
;
 Utilization of BODIPY-based redox events to manipulate the Lewis acidity
 of fluorescent boranes
;
_journal_name_full 'Chemical Communications'
_journal_paper_doi 10.1039/D1CC06400B
_journal_year 2022
_chemical_formula_moiety 'C30 H27 B3 Cl4 N6, 2(C H2 Cl2)'
_chemical_formula_sum 'C32 H31 B3 Cl8 N6'
_chemical_formula_weight 815.66
_chemical_properties_physical Moisture-sensitive
_space_group_crystal_system orthorhombic
_space_group_IT_number 60
_space_group_name_Hall '-P 2n 2ab'
_space_group_name_H-M_alt 'P b c n'
_atom_sites_solution_hydrogens geom
_atom_sites_solution_primary dual
_audit_creation_date 2020-09-10
_audit_creation_method
;
Olex2 1.3
(compiled 2020.07.31 svn.rc2a77460 for OlexSys, GUI svn.r6145)
;
_audit_update_record
;
2021-11-11 deposited with the CCDC.	2021-12-20 downloaded from the CCDC.
;
_cell_angle_alpha 90
_cell_angle_beta 90
_cell_angle_gamma 90
_cell_formula_units_Z 4
_cell_length_a 12.2766(7)
_cell_length_b 17.6234(10)
_cell_length_c 17.1711(10)
_cell_measurement_reflns_used 9646
_cell_measurement_temperature 149.99
_cell_measurement_theta_max 24.73
_cell_measurement_theta_min 2.34
_cell_volume 3715.1(4)
_computing_molecular_graphics 'Olex2 1.3 (Dolomanov et al., 2009)'
_computing_publication_material 'Olex2 1.3 (Dolomanov et al., 2009)'
_computing_structure_refinement 'SHELXL 2014/7 (Sheldrick, 2015)'
_computing_structure_solution 'SHELXT 2014/5 (Sheldrick, 2014)'
_diffrn_ambient_temperature 149.99
_diffrn_detector_area_resol_mean 7.9
_diffrn_detector_type 'CCD area detector'
_diffrn_measured_fraction_theta_full 0.997
_diffrn_measured_fraction_theta_max 0.997
_diffrn_measurement_device 'three-circle diffractometer'
_diffrn_measurement_device_type 'Bruker APEX-II CCD'
_diffrn_measurement_method '\f and \w scans'
_diffrn_radiation_type MoK\a
_diffrn_radiation_wavelength 0.71073
_diffrn_reflns_av_R_equivalents 0.0410
_diffrn_reflns_av_unetI/netI 0.0213
_diffrn_reflns_Laue_measured_fraction_full 0.997
_diffrn_reflns_Laue_measured_fraction_max 0.997
_diffrn_reflns_limit_h_max 14
_diffrn_reflns_limit_h_min -14
_diffrn_reflns_limit_k_max 20
_diffrn_reflns_limit_k_min -20
_diffrn_reflns_limit_l_max 20
_diffrn_reflns_limit_l_min -20
_diffrn_reflns_number 27384
_diffrn_reflns_point_group_measured_fraction_full 0.997
_diffrn_reflns_point_group_measured_fraction_max 0.997
_diffrn_reflns_theta_full 24.736
_diffrn_reflns_theta_max 24.736
_diffrn_reflns_theta_min 2.311
_diffrn_source_current 1.0
_diffrn_source_power 0.05
_diffrn_source_voltage 50.0
_diffrn_standards_number 0
_exptl_absorpt_coefficient_mu 0.641
_exptl_absorpt_correction_T_max 0.7451
_exptl_absorpt_correction_T_min 0.6537
_exptl_absorpt_correction_type none
_exptl_absorpt_process_details
;
SADABS-2016/2 (Bruker,2016/2) was used for absorption correction.
wR2(int) was 0.1457 before and 0.0571 after correction.
The Ratio of minimum to maximum transmission is 0.8773.
The \l/2 correction factor is Not present.
;
_exptl_crystal_colour 'clear orangish orange'
_exptl_crystal_colour_lustre clear
_exptl_crystal_colour_modifier orangish
_exptl_crystal_colour_primary orange
_exptl_crystal_density_diffrn 1.458
_exptl_crystal_description block
_exptl_crystal_F_000 1664
_exptl_crystal_size_max 0.7
_exptl_crystal_size_mid 0.4
_exptl_crystal_size_min 0.3
_refine_diff_density_max 0.750
_refine_diff_density_min -0.701
_refine_diff_density_rms 0.058
_refine_ls_extinction_method none
_refine_ls_goodness_of_fit_ref 1.052
_refine_ls_hydrogen_treatment constr
_refine_ls_matrix_type full
_refine_ls_number_parameters 223
_refine_ls_number_reflns 3175
_refine_ls_number_restraints 0
_refine_ls_restrained_S_all 1.052
_refine_ls_R_factor_all 0.0537
_refine_ls_R_factor_gt 0.0424
_refine_ls_shift/su_max 0.000
_refine_ls_shift/su_mean 0.000
_refine_ls_structure_factor_coef Fsqd
_refine_ls_weighting_details 'w=1/[\s^2^(Fo^2^)+(0.0341P)^2^+6.6332P] where P=(Fo^2^+2Fc^2^)/3'
_refine_ls_weighting_scheme calc
_refine_ls_wR_factor_gt 0.0964
_refine_ls_wR_factor_ref 0.1058
_reflns_Friedel_coverage 0.000
_reflns_number_gt 2645
_reflns_number_total 3175
_reflns_threshold_expression 'I > 2\s(I)'
_cod_data_source_file d1cc06400b2.cif
_cod_data_source_block bt_3_0ma
_cod_database_code 7129500
_shelx_shelxl_version_number 2014/7
_shelx_space_group_comment
;
The symmetry employed for this shelxl refinement is uniquely defined
by the following loop, which should always be used as a source of
symmetry information in preference to the above space-group names.
They are only intended as comments.
;
_shelx_estimated_absorpt_t_max 0.831
_shelx_estimated_absorpt_t_min 0.663
_olex2_refinement_description
;
1. Fixed Uiso
 At 1.2 times of:
  All C(H) groups, All C(H,H) groups
2.a Ternary CH refined with riding coordinates:
 C14(H14)
2.b Secondary CH2 refined with riding coordinates:
 C15(H15A,H15B), C16(H16A,H16B), C1S(H1SA,H1SB)
2.c Aromatic/amide H refined with riding coordinates:
 C1(H1), C2(H2), C3(H3), C4(H4), C5(H5), C6(H6), C11(H11), C12(H12), C13(H13)
;
_olex2_submission_special_instructions 'No special instructions were received'

loop_
_space_group_symop_operation_xyz
'x, y, z'
'-x+1/2, -y+1/2, z+1/2'
'-x, y, -z+1/2'
'x+1/2, -y+1/2, -z'
'-x, -y, -z'
'x-1/2, y-1/2, -z-1/2'
'x, -y, z-1/2'
'-x-1/2, y-1/2, z'

loop_
_atom_site_label
_atom_site_type_symbol
_atom_site_fract_x
_atom_site_fract_y
_atom_site_fract_z
_atom_site_U_iso_or_equiv
_atom_site_adp_type
_atom_site_occupancy
_atom_site_site_symmetry_order
_atom_site_calc_flag
_atom_site_refinement_flags_posn
_atom_site_refinement_flags_adp
_atom_site_refinement_flags_occupancy
_atom_site_disorder_assembly
_atom_site_disorder_group
Cl1 Cl 0.22704(7) 0.36179(6) 0.60034(4) 0.0605(3) Uani 1 1 d . . . . .
Cl2 Cl 0.19874(6) 0.46284(4) 0.45863(6) 0.0496(2) Uani 1 1 d . . . . .
N1 N 0.44310(17) 0.28098(11) 0.30301(12) 0.0223(5) Uani 1 1 d . . . . .
N2 N 0.22276(16) 0.30771(12) 0.44764(12) 0.0243(5) Uani 1 1 d . . . . .
N3 N 0.38628(17) 0.37756(12) 0.48734(12) 0.0232(5) Uani 1 1 d . . . . .
C1 C 0.2017(2) 0.24043(15) 0.33675(16) 0.0277(6) Uani 1 1 d . . . . .
H1 H 0.2157 0.2162 0.2884 0.033 Uiso 1 1 calc R U . . .
C2 C 0.1033(2) 0.24128(15) 0.37644(17) 0.0324(6) Uani 1 1 d . . . . .
H2 H 0.0376 0.2176 0.3604 0.039 Uiso 1 1 calc R U . . .
C3 C 0.1187(2) 0.28297(15) 0.44375(17) 0.0308(6) Uani 1 1 d . . . . .
H3 H 0.0641 0.2928 0.4817 0.037 Uiso 1 1 calc R U . . .
C4 C 0.4602(2) 0.41300(15) 0.53240(15) 0.0284(6) Uani 1 1 d . . . . .
H4 H 0.4442 0.4392 0.5794 0.034 Uiso 1 1 calc R U . . .
C5 C 0.5638(2) 0.40567(15) 0.49988(16) 0.0294(6) Uani 1 1 d . . . . .
H5 H 0.6297 0.4256 0.5204 0.035 Uiso 1 1 calc R U . . .
C6 C 0.5524(2) 0.36402(14) 0.43242(15) 0.0254(6) Uani 1 1 d . . . . .
H6 H 0.6093 0.3497 0.3979 0.031 Uiso 1 1 calc R U . . .
C7 C 0.4415(2) 0.34670(14) 0.42403(14) 0.0219(5) Uani 1 1 d . . . . .
C8 C 0.3862(2) 0.30242(13) 0.36909(14) 0.0211(5) Uani 1 1 d . . . . .
C9 C 0.2765(2) 0.28194(14) 0.38129(14) 0.0226(5) Uani 1 1 d . . . . .
C10 C 0.5000 0.4185(2) 0.2500 0.0242(8) Uani 1 2 d S T P . .
C11 C 0.5932(2) 0.45950(15) 0.22956(15) 0.0303(6) Uani 1 1 d . . . . .
H11 H 0.6576 0.4330 0.2154 0.036 Uiso 1 1 calc R U . . .
C12 C 0.5932(3) 0.53831(16) 0.22954(17) 0.0398(7) Uani 1 1 d . . . . .
H12 H 0.6572 0.5654 0.2155 0.048 Uiso 1 1 calc R U . . .
C13 C 0.5000 0.5771(2) 0.2500 0.0407(11) Uani 1 2 d S T P . .
H13 H 0.5000 0.6310 0.2500 0.049 Uiso 1 2 calc R U P . .
C14 C 0.4446(2) 0.20262(13) 0.27028(14) 0.0219(5) Uani 1 1 d . . . . .
H14 H 0.3863 0.1985 0.2298 0.026 Uiso 1 1 calc R U . . .
C15 C 0.4360(2) 0.13518(14) 0.32474(15) 0.0261(6) Uani 1 1 d . . . . .
H15A H 0.3646 0.1353 0.3516 0.031 Uiso 1 1 calc R U . . .
H15B H 0.4943 0.1372 0.3645 0.031 Uiso 1 1 calc R U . . .
C16 C 0.4480(2) 0.06357(14) 0.27449(16) 0.0298(6) Uani 1 1 d . . . . .
H16A H 0.4482 0.0184 0.3088 0.036 Uiso 1 1 calc R U . . .
H16B H 0.3843 0.0595 0.2394 0.036 Uiso 1 1 calc R U . . .
B1 B 0.5000 0.3298(2) 0.2500 0.0239(9) Uani 1 2 d S T P . .
B2 B 0.2636(3) 0.37307(18) 0.49750(18) 0.0293(7) Uani 1 1 d . . . . .
Cl1S Cl 0.35984(9) 0.13063(6) 0.69863(5) 0.0671(3) Uani 1 1 d . . . . .
Cl2S Cl 0.34512(6) 0.15930(5) 0.53271(5) 0.0456(2) Uani 1 1 d . . . . .
C1S C 0.3877(3) 0.09552(19) 0.60555(18) 0.0491(8) Uani 1 1 d . . . . .
H1SA H 0.3498 0.0464 0.5984 0.059 Uiso 1 1 calc R U . . .
H1SB H 0.4669 0.0864 0.6004 0.059 Uiso 1 1 calc R U . . .

loop_
_atom_site_aniso_label
_atom_site_aniso_U_11
_atom_site_aniso_U_22
_atom_site_aniso_U_33
_atom_site_aniso_U_23
_atom_site_aniso_U_13
_atom_site_aniso_U_12
Cl1 0.0513(5) 0.1028(8) 0.0275(4) -0.0149(4) 0.0184(4) -0.0201(5)
Cl2 0.0341(4) 0.0316(4) 0.0832(6) -0.0134(4) -0.0103(4) 0.0075(3)
N1 0.0256(11) 0.0205(10) 0.0210(10) -0.0019(9) 0.0055(9) -0.0013(9)
N2 0.0225(11) 0.0258(11) 0.0246(11) 0.0010(9) 0.0055(9) 0.0011(9)
N3 0.0258(11) 0.0258(11) 0.0181(10) -0.0006(9) 0.0018(9) 0.0013(9)
C1 0.0287(14) 0.0264(13) 0.0279(14) -0.0005(11) -0.0007(11) -0.0031(11)
C2 0.0246(14) 0.0313(14) 0.0414(16) 0.0041(13) -0.0012(12) -0.0066(12)
C3 0.0229(14) 0.0311(14) 0.0383(16) 0.0037(13) 0.0093(12) -0.0021(11)
C4 0.0358(15) 0.0274(14) 0.0221(13) -0.0024(11) -0.0035(11) 0.0009(12)
C5 0.0278(14) 0.0304(14) 0.0301(14) -0.0005(12) -0.0060(12) -0.0018(12)
C6 0.0231(13) 0.0283(14) 0.0249(13) 0.0019(11) 0.0012(10) 0.0006(11)
C7 0.0240(13) 0.0231(12) 0.0187(12) 0.0010(11) 0.0034(10) 0.0019(10)
C8 0.0240(13) 0.0206(12) 0.0188(12) 0.0038(10) 0.0032(10) 0.0018(10)
C9 0.0255(13) 0.0218(12) 0.0206(12) 0.0026(10) 0.0028(10) 0.0001(10)
C10 0.033(2) 0.0239(18) 0.0155(17) 0.000 0.0017(15) 0.000
C11 0.0338(15) 0.0284(14) 0.0288(14) -0.0019(12) 0.0049(12) -0.0034(12)
C12 0.056(2) 0.0316(15) 0.0318(16) -0.0005(13) 0.0044(14) -0.0136(14)
C13 0.074(3) 0.0204(19) 0.028(2) 0.000 0.006(2) 0.000
C14 0.0258(13) 0.0221(12) 0.0179(12) -0.0008(10) 0.0013(10) -0.0007(10)
C15 0.0289(14) 0.0239(13) 0.0254(13) 0.0030(11) 0.0026(11) -0.0012(11)
C16 0.0370(15) 0.0217(13) 0.0309(14) 0.0028(12) 0.0019(12) -0.0017(11)
B1 0.024(2) 0.028(2) 0.020(2) 0.000 0.0012(16) 0.000
B2 0.0280(16) 0.0370(17) 0.0228(15) -0.0058(14) 0.0068(12) -0.0003(14)
Cl1S 0.0887(7) 0.0738(7) 0.0387(5) 0.0002(5) 0.0068(5) -0.0066(5)
Cl2S 0.0350(4) 0.0566(5) 0.0452(4) 0.0132(4) -0.0054(3) -0.0045(4)
C1S 0.066(2) 0.0424(18) 0.0394(18) 0.0054(15) 0.0016(16) 0.0090(17)

loop_
_atom_type_symbol
_atom_type_description
_atom_type_scat_dispersion_real
_atom_type_scat_dispersion_imag
_atom_type_scat_source
C C 0.0033 0.0016 'International Tables Vol C Tables 4.2.6.8 and 6.1.1.4'
H H 0.0000 0.0000 'International Tables Vol C Tables 4.2.6.8 and 6.1.1.4'
B B 0.0013 0.0007 'International Tables Vol C Tables 4.2.6.8 and 6.1.1.4'
Cl Cl 0.1484 0.1585 'International Tables Vol C Tables 4.2.6.8 and 6.1.1.4'
N N 0.0061 0.0033 'International Tables Vol C Tables 4.2.6.8 and 6.1.1.4'

loop_
_geom_angle_atom_site_label_1
_geom_angle_atom_site_label_2
_geom_angle_atom_site_label_3
_geom_angle
_geom_angle_site_symmetry_1
_geom_angle_site_symmetry_3
_geom_angle_publ_flag
C8 N1 C14 124.6(2) . . ?
C8 N1 B1 127.0(2) . . ?
B1 N1 C14 108.1(2) . . ?
C3 N2 C9 107.6(2) . . ?
C3 N2 B2 125.7(2) . . ?
C9 N2 B2 123.5(2) . . ?
C4 N3 C7 107.6(2) . . ?
C4 N3 B2 128.8(2) . . ?
C7 N3 B2 123.5(2) . . ?
C2 C1 H1 126.4 . . ?
C2 C1 C9 107.3(2) . . ?
C9 C1 H1 126.4 . . ?
C1 C2 H2 126.3 . . ?
C3 C2 C1 107.3(2) . . ?
C3 C2 H2 126.3 . . ?
N2 C3 C2 110.0(2) . . ?
N2 C3 H3 125.0 . . ?
C2 C3 H3 125.0 . . ?
N3 C4 H4 125.0 . . ?
N3 C4 C5 110.0(2) . . ?
C5 C4 H4 125.0 . . ?
C4 C5 H5 126.5 . . ?
C6 C5 C4 107.1(2) . . ?
C6 C5 H5 126.5 . . ?
C5 C6 H6 126.3 . . ?
C5 C6 C7 107.5(2) . . ?
C7 C6 H6 126.3 . . ?
N3 C7 C6 107.9(2) . . ?
N3 C7 C8 120.5(2) . . ?
C8 C7 C6 131.4(2) . . ?
N1 C8 C7 117.4(2) . . ?
N1 C8 C9 122.2(2) . . ?
C7 C8 C9 120.4(2) . . ?
N2 C9 C1 107.9(2) . . ?
N2 C9 C8 119.4(2) . . ?
C1 C9 C8 132.7(2) . . ?
C11 C10 C11 117.8(3) . 3_655 ?
C11 C10 B1 121.12(17) . . ?
C11 C10 B1 121.12(17) 3_655 . ?
C10 C11 H11 119.4 . . ?
C12 C11 C10 121.1(3) . . ?
C12 C11 H11 119.4 . . ?
C11 C12 H12 120.1 . . ?
C13 C12 C11 119.7(3) . . ?
C13 C12 H12 120.1 . . ?
C12 C13 C12 120.5(4) . 3_655 ?
C12 C13 H13 119.7 . . ?
C12 C13 H13 119.7 3_655 . ?
N1 C14 C14 100.54(14) . 3_655 ?
N1 C14 H14 108.7 . . ?
N1 C14 C15 119.5(2) . . ?
C14 C14 H14 108.7 3_655 . ?
C15 C14 C14 110.08(18) . 3_655 ?
C15 C14 H14 108.7 . . ?
C14 C15 H15A 110.3 . . ?
C14 C15 H15B 110.3 . . ?
C14 C15 C16 106.9(2) . . ?
H15A C15 H15B 108.6 . . ?
C16 C15 H15A 110.3 . . ?
C16 C15 H15B 110.3 . . ?
C15 C16 H16A 109.0 . . ?
C15 C16 H16B 109.0 . . ?
C16 C16 C15 112.92(18) 3_655 . ?
C16 C16 H16A 109.0 3_655 . ?
C16 C16 H16B 109.0 3_655 . ?
H16A C16 H16B 107.8 . . ?
N1 B1 N1 106.2(3) 3_655 . ?
N1 B1 C10 126.89(15) 3_655 . ?
N1 B1 C10 126.89(15) . . ?
Cl1 B2 Cl2 109.12(16) . . ?
N2 B2 Cl1 112.3(2) . . ?
N2 B2 Cl2 107.23(19) . . ?
N3 B2 Cl1 111.0(2) . . ?
N3 B2 Cl2 109.5(2) . . ?
N3 B2 N2 107.6(2) . . ?
Cl1S C1S Cl2S 111.45(18) . . ?
Cl1S C1S H1SA 109.3 . . ?
Cl1S C1S H1SB 109.3 . . ?
Cl2S C1S H1SA 109.3 . . ?
Cl2S C1S H1SB 109.3 . . ?
H1SA C1S H1SB 108.0 . . ?

loop_
_geom_bond_atom_site_label_1
_geom_bond_atom_site_label_2
_geom_bond_distance
_geom_bond_site_symmetry_2
_geom_bond_publ_flag
Cl1 B2 1.833(3) . ?
Cl2 B2 1.893(3) . ?
N1 C8 1.385(3) . ?
N1 C14 1.491(3) . ?
N1 B1 1.435(3) . ?
N2 C3 1.352(3) . ?
N2 C9 1.392(3) . ?
N2 B2 1.520(4) . ?
N3 C4 1.346(3) . ?
N3 C7 1.392(3) . ?
N3 B2 1.519(4) . ?
C1 H1 0.9500 . ?
C1 C2 1.386(4) . ?
C1 C9 1.401(4) . ?
C2 H2 0.9500 . ?
C2 C3 1.382(4) . ?
C3 H3 0.9500 . ?
C4 H4 0.9500 . ?
C4 C5 1.395(4) . ?
C5 H5 0.9500 . ?
C5 C6 1.378(4) . ?
C6 H6 0.9500 . ?
C6 C7 1.403(3) . ?
C7 C8 1.400(4) . ?
C8 C9 1.410(3) . ?
C10 C11 1.398(3) . ?
C10 C11 1.398(3) 3_655 ?
C10 B1 1.563(5) . ?
C11 H11 0.9500 . ?
C11 C12 1.389(4) . ?
C12 H12 0.9500 . ?
C12 C13 1.378(4) . ?
C13 C12 1.378(4) 3_655 ?
C13 H13 0.9500 . ?
C14 C14 1.528(5) 3_655 ?
C14 H14 1.0000 . ?
C14 C15 1.516(3) . ?
C15 H15A 0.9900 . ?
C15 H15B 0.9900 . ?
C15 C16 1.536(4) . ?
C16 C16 1.528(5) 3_655 ?
C16 H16A 0.9900 . ?
C16 H16B 0.9900 . ?
B1 N1 1.435(3) 3_655 ?
Cl1S C1S 1.748(3) . ?
Cl2S C1S 1.761(3) . ?
C1S H1SA 0.9900 . ?
C1S H1SB 0.9900 . ?

loop_
_geom_torsion_atom_site_label_1
_geom_torsion_atom_site_label_2
_geom_torsion_atom_site_label_3
_geom_torsion_atom_site_label_4
_geom_torsion
_geom_torsion_site_symmetry_1
_geom_torsion_site_symmetry_2
_geom_torsion_site_symmetry_3
_geom_torsion_site_symmetry_4
_geom_torsion_publ_flag
N1 C8 C9 N2 -177.6(2) . . . . ?
N1 C8 C9 C1 -0.7(4) . . . . ?
N1 C14 C15 C16 -176.1(2) . . . . ?
N3 C4 C5 C6 -0.1(3) . . . . ?
N3 C7 C8 N1 172.6(2) . . . . ?
N3 C7 C8 C9 -6.6(4) . . . . ?
C1 C2 C3 N2 -0.3(3) . . . . ?
C2 C1 C9 N2 -0.1(3) . . . . ?
C2 C1 C9 C8 -177.3(3) . . . . ?
C3 N2 C9 C1 -0.1(3) . . . . ?
C3 N2 C9 C8 177.5(2) . . . . ?
C3 N2 B2 Cl1 54.1(3) . . . . ?
C3 N2 B2 Cl2 -65.8(3) . . . . ?
C3 N2 B2 N3 176.6(2) . . . . ?
C4 N3 C7 C6 0.5(3) . . . . ?
C4 N3 C7 C8 176.3(2) . . . . ?
C4 N3 B2 Cl1 -39.2(4) . . . . ?
C4 N3 B2 Cl2 81.3(3) . . . . ?
C4 N3 B2 N2 -162.5(2) . . . . ?
C4 C5 C6 C7 0.4(3) . . . . ?
C5 C6 C7 N3 -0.6(3) . . . . ?
C5 C6 C7 C8 -175.7(3) . . . . ?
C6 C7 C8 N1 -12.7(4) . . . . ?
C6 C7 C8 C9 168.1(3) . . . . ?
C7 N3 C4 C5 -0.3(3) . . . . ?
C7 N3 B2 Cl1 144.2(2) . . . . ?
C7 N3 B2 Cl2 -95.3(3) . . . . ?
C7 N3 B2 N2 20.9(3) . . . . ?
C7 C8 C9 N2 1.5(3) . . . . ?
C7 C8 C9 C1 178.5(3) . . . . ?
C8 N1 C14 C14 -152.6(2) . . . 3_655 ?
C8 N1 C14 C15 -32.2(3) . . . . ?
C8 N1 B1 N1 172.9(3) . . . 3_655 ?
C8 N1 B1 C10 -7.1(3) . . . . ?
C9 N2 C3 C2 0.3(3) . . . . ?
C9 N2 B2 Cl1 -148.7(2) . . . . ?
C9 N2 B2 Cl2 91.4(3) . . . . ?
C9 N2 B2 N3 -26.2(3) . . . . ?
C9 C1 C2 C3 0.2(3) . . . . ?
C10 C11 C12 C13 0.0(4) . . . . ?
C11 C10 C11 C12 0.0(2) 3_655 . . . ?
C11 C10 B1 N1 144.57(16) . . . . ?
C11 C10 B1 N1 -35.43(16) . . . 3_655 ?
C11 C10 B1 N1 -35.43(16) 3_655 . . . ?
C11 C10 B1 N1 144.57(16) 3_655 . . 3_655 ?
C11 C12 C13 C12 0.0(2) . . . 3_655 ?
C14 N1 C8 C7 133.5(2) . . . . ?
C14 N1 C8 C9 -47.3(3) . . . . ?
C14 N1 B1 N1 -13.35(12) . . . 3_655 ?
C14 N1 B1 C10 166.65(12) . . . . ?
C14 C14 C15 C16 -60.6(3) 3_655 . . . ?
C14 C15 C16 C16 54.6(3) . . . 3_655 ?
B1 N1 C8 C7 -53.7(3) . . . . ?
B1 N1 C8 C9 125.5(2) . . . . ?
B1 N1 C14 C14 33.5(3) . . . 3_655 ?
B1 N1 C14 C15 153.92(19) . . . . ?
B1 C10 C11 C12 180.0(2) . . . . ?
B2 N2 C3 C2 160.5(2) . . . . ?
B2 N2 C9 C1 -160.8(2) . . . . ?
B2 N2 C9 C8 16.8(4) . . . . ?
B2 N3 C4 C5 -177.3(3) . . . . ?
B2 N3 C7 C6 177.8(2) . . . . ?
B2 N3 C7 C8 -6.5(4) . . . . ?
